data_2216466
loop_
_publ_author_name
'Hai-Yan Liu'
'Hong-Mei Sun'
'Jian-Fang Ma'

_publ_section_title
;Bis[\m-1,2-bis(1<i>H</i>-imidazol-1-ylmethyl)benzene-\k^2^<i>N</i>:<i>N</i>']disilver(I)
 bis(4-aminobenzenesulfonate) hexahydrate
;
_journal_coeditor_code GW2032
_journal_issue 12
_journal_name_full 'Acta Crystallographica Section E'
_journal_page_first m3109
_journal_page_last m3109
_journal_paper_doi 10.1107/S1600536807059764
_journal_volume 63
_journal_year 2007
_chemical_formula_iupac '[Ag2 (C14 H14 N4)2] (C6 H6 N O3 S)2, 6H2 O'
_chemical_formula_moiety 'C28 H28 Ag2 N8, 2(C6 H6 N O3 S), 6(H2 O)'
_chemical_formula_sum 'C40 H52 Ag2 N10 O12 S2'
_chemical_formula_weight 1144.78
_chemical_name_systematic
;
Bis[\m-1,2-bis(1<i>H</i>-imidazol-1-ylmethyl)benzene-
\k^2^<i>N</i>,<i>N</i>']disilver(I)] bis(4-aminobenzenesulfonate) hexahydrate
;
_space_group_IT_number 15
_symmetry_cell_setting monoclinic
_symmetry_space_group_name_Hall '-C 2yc'
_symmetry_space_group_name_H-M 'C 1 2/c 1'
_atom_sites_solution_hydrogens geom
_atom_sites_solution_primary direct
_atom_sites_solution_secondary difmap
_audit_creation_method SHELXL-97
_cell_angle_alpha 90.00
_cell_angle_beta 104.76(3)
_cell_angle_gamma 90.00
_cell_formula_units_Z 4
_cell_length_a 14.842(3)
_cell_length_b 16.283(3)
_cell_length_c 19.527(4)
_cell_measurement_reflns_used 5221
_cell_measurement_temperature 293(2)
_cell_measurement_theta_max 27.5
_cell_measurement_theta_min 3.1
_cell_volume 4563.4(17)
_computing_cell_refinement 'PROCESS-AUTO (Rigaku, 1998)'
_computing_data_collection 'PROCESS-AUTO (Rigaku, 1998)'
_computing_data_reduction 'PROCESS-AUTO (Rigaku, 1998)'
_computing_molecular_graphics 'SHELXTL-Plus (Sheldrick, 1990)'
_computing_publication_material 'SHELXL97 (Sheldrick, 1997)'
_computing_structure_refinement 'SHELXL97 (Sheldrick, 1997)'
_computing_structure_solution 'SHELXS97 (Sheldrick, 1997)'
_diffrn_ambient_temperature 293(2)
_diffrn_detector_area_resol_mean 10.0
_diffrn_measured_fraction_theta_full 0.997
_diffrn_measured_fraction_theta_max 0.997
_diffrn_measurement_device_type 'Rigaku RAXIS-RAPID'
_diffrn_measurement_method '\w scans'
_diffrn_radiation_monochromator graphite
_diffrn_radiation_source 'fine-focus sealed tube'
_diffrn_radiation_type MoK\a
_diffrn_radiation_wavelength 0.71073
_diffrn_reflns_av_R_equivalents 0.0332
_diffrn_reflns_av_sigmaI/netI 0.0279
_diffrn_reflns_limit_h_max 15
_diffrn_reflns_limit_h_min -19
_diffrn_reflns_limit_k_max 21
_diffrn_reflns_limit_k_min -20
_diffrn_reflns_limit_l_max 25
_diffrn_reflns_limit_l_min -25
_diffrn_reflns_number 22007
_diffrn_reflns_theta_full 27.47
_diffrn_reflns_theta_max 27.47
_diffrn_reflns_theta_min 3.10
_exptl_absorpt_coefficient_mu 1.022
_exptl_absorpt_correction_T_max 0.811
_exptl_absorpt_correction_T_min 0.698
_exptl_absorpt_correction_type multi-scan
_exptl_absorpt_process_details
;
(ABSCOR; Higashi, 1995)
;
_exptl_crystal_colour colorless
_exptl_crystal_density_diffrn 1.666
_exptl_crystal_density_method 'not measured'
_exptl_crystal_description block
_exptl_crystal_F_000 2336
_exptl_crystal_size_max 0.274
_exptl_crystal_size_mid 0.256
_exptl_crystal_size_min 0.188
_refine_diff_density_max 0.906
_refine_diff_density_min -0.491
_refine_ls_extinction_method none
_refine_ls_goodness_of_fit_ref 1.057
_refine_ls_hydrogen_treatment mixed
_refine_ls_matrix_type full
_refine_ls_number_parameters 324
_refine_ls_number_reflns 5221
_refine_ls_number_restraints 11
_refine_ls_restrained_S_all 1.056
_refine_ls_R_factor_all 0.0449
_refine_ls_R_factor_gt 0.0357
_refine_ls_shift/su_max 0.004
_refine_ls_shift/su_mean 0.000
_refine_ls_structure_factor_coef Fsqd
_refine_ls_weighting_details 'calc w=1/[\s^2^(Fo^2^)+(0.0469P)^2^+5.1924P] where P=(Fo^2^+2Fc^2^)/3'
_refine_ls_weighting_scheme calc
_refine_ls_wR_factor_gt 0.0861
_refine_ls_wR_factor_ref 0.0906
_reflns_number_gt 4333
_reflns_number_total 5221
_reflns_threshold_expression I>2\s(I)
_cod_data_source_file gw2032.cif
_cod_data_source_block I
_cod_original_cell_volume 4563.6(16)
_cod_original_sg_symbol_H-M 'C 2/c'
_cod_database_code 2216466
_cod_database_fobs_code 2216466

loop_
_symmetry_equiv_pos_as_xyz
'x, y, z'
'-x, y, -z+1/2'
'x+1/2, y+1/2, z'
'-x+1/2, y+1/2, -z+1/2'
'-x, -y, -z'
'x, -y, z-1/2'
'-x+1/2, -y+1/2, -z'
'x+1/2, -y+1/2, z-1/2'

loop_
_atom_site_type_symbol
_atom_site_label
_atom_site_fract_x
_atom_site_fract_y
_atom_site_fract_z
_atom_site_U_iso_or_equiv
_atom_site_adp_type
_atom_site_calc_flag
_atom_site_refinement_flags
_atom_site_occupancy
Ag Ag1 0.449998(13) 1.092109(13) 0.518907(12) 0.04061(9) Uani d . 1
C C1 0.18894(16) 0.84749(15) 0.31821(13) 0.0290(5) Uani d . 1
H H1AA 0.1922 0.7939 0.2973 0.035 Uiso calc R 1
H H2AA 0.1956 0.8887 0.2840 0.035 Uiso calc R 1
C C2 0.73559(17) 1.15989(15) 0.54897(13) 0.0319(5) Uani d . 1
H H2 0.7865 1.1780 0.5335 0.038 Uiso calc R 1
C C3 0.09499(15) 0.85728(14) 0.33396(12) 0.0256(5) Uani d . 1
C C4 0.26422(17) 1.05237(15) 0.41358(14) 0.0321(5) Uani d . 1
H H4 0.2926 1.0561 0.3764 0.039 Uiso calc R 1
C C5 -0.03160(17) 0.93772(16) 0.35446(13) 0.0329(5) Uani d . 1
H H5 -0.0578 0.9886 0.3593 0.040 Uiso calc R 1
C C6 0.05636(15) 0.93418(14) 0.34222(12) 0.0257(5) Uani d . 1
C C7 0.16588(19) 0.85770(15) 0.66231(14) 0.0347(6) Uani d . 1
C C8 0.0204(2) 0.78904(17) 0.65491(16) 0.0422(6) Uani d . 1
H H8 -0.0197 0.7628 0.6775 0.051 Uiso calc R 1
C C9 -0.0061(2) 0.79756(15) 0.58140(16) 0.0387(6) Uani d . 1
C C10 0.10692(17) 1.01380(14) 0.33853(13) 0.0312(5) Uani d . 1
H H10A 0.1393 1.0100 0.3013 0.037 Uiso calc R 1
H H10B 0.0618 1.0580 0.3264 0.037 Uiso calc R 1
C C11 0.15902(17) 1.03440(16) 0.47255(14) 0.0343(5) Uani d . 1
H H11 0.1030 1.0236 0.4840 0.041 Uiso calc R 1
C C12 -0.08107(17) 0.86696(18) 0.35968(14) 0.0362(6) Uani d . 1
H H12 -0.1400 0.8703 0.3679 0.043 Uiso calc R 1
C C13 0.64699(16) 1.12020(16) 0.61609(14) 0.0310(5) Uani d . 1
H H13 0.6271 1.1062 0.6560 0.037 Uiso calc R 1
C C14 0.04452(17) 0.78665(15) 0.33941(14) 0.0324(5) Uani d . 1
H H14 0.0698 0.7355 0.3341 0.039 Uiso calc R 1
C C15 0.1045(2) 0.81852(16) 0.69489(15) 0.0402(6) Uani d . 1
H H15 0.1202 0.8122 0.7438 0.048 Uiso calc R 1
C C16 -0.04243(18) 0.79123(17) 0.35252(14) 0.0372(6) Uani d . 1
H H16 -0.0750 0.7434 0.3565 0.045 Uiso calc R 1
C C17 0.0561(2) 0.83721(17) 0.54977(15) 0.0422(6) Uani d . 1
H H17 0.0405 0.8438 0.5009 0.051 Uiso calc R 1
C C18 0.24085(17) 1.05413(17) 0.51802(14) 0.0358(6) Uani d . 1
H H18 0.2508 1.0594 0.5668 0.043 Uiso calc R 1
C C19 0.1406(2) 0.86694(17) 0.58966(15) 0.0389(6) Uani d . 1
H H19 0.1807 0.8934 0.5673 0.047 Uiso calc R 1
C C20 0.64898(17) 1.14382(16) 0.50806(14) 0.0344(5) Uani d . 1
H H20 0.6303 1.1489 0.4590 0.041 Uiso calc R 1
N N1 -0.0886(2) 0.76439(16) 0.54189(17) 0.0481(6) Uani d D 1
H H1N -0.132(2) 0.760(3) 0.563(2) 0.084(15) Uiso d D 1
H H2N -0.109(3) 0.783(3) 0.4999(10) 0.080(14) Uiso d D 1
N N2 0.17443(13) 1.03327(11) 0.40591(11) 0.0268(4) Uani d . 1
N N3 0.73354(13) 1.14420(11) 0.61745(10) 0.0244(4) Uani d . 1
N N4 0.30739(14) 1.06528(13) 0.48088(12) 0.0339(5) Uani d . 1
N N5 0.59315(14) 1.11888(13) 0.55039(12) 0.0313(4) Uani d . 1
O O1 0.29951(17) 0.85170(14) 0.77672(12) 0.0566(6) Uani d . 1
O O2 0.25394(14) 0.98490(12) 0.72646(12) 0.0474(5) Uani d . 1
O O3 0.33681(15) 0.89252(13) 0.66753(12) 0.0497(5) Uani d . 1
S S1 0.27191(5) 0.89939(4) 0.71192(4) 0.03645(15) Uani d . 1
O OW1 0.2289(2) 0.74243(17) 0.87271(17) 0.0708(7) Uani d D 1
H H1B 0.243(4) 0.774(3) 0.842(2) 0.106 Uiso d D 1
H H1A 0.202(3) 0.701(2) 0.850(3) 0.106 Uiso d D 1
O OW2 0.3692(4) 1.10983(19) 0.7022(2) 0.1041(13) Uani d D 1
H H2A 0.331(3) 1.072(3) 0.703(4) 0.156 Uiso d D 1
H H2B 0.421(2) 1.085(3) 0.712(4) 0.156 Uiso d D 1
O OW3 0.5016(4) 0.9682(4) 0.6533(2) 0.167(3) Uani d D 1
H H3A 0.445(2) 0.983(5) 0.638(4) 0.250 Uiso d D 1
H H3B 0.496(7) 0.929(4) 0.680(4) 0.250 Uiso d D 1

loop_
_atom_site_aniso_label
_atom_site_aniso_U_11
_atom_site_aniso_U_22
_atom_site_aniso_U_33
_atom_site_aniso_U_12
_atom_site_aniso_U_13
_atom_site_aniso_U_23
Ag1 0.02279(11) 0.04981(14) 0.04500(14) -0.00688(7) 0.00086(8) -0.00582(9)
C1 0.0220(11) 0.0381(12) 0.0248(12) 0.0044(8) 0.0022(9) -0.0043(9)
C2 0.0251(12) 0.0412(13) 0.0291(12) -0.0012(9) 0.0062(10) 0.0036(10)
C3 0.0201(11) 0.0311(11) 0.0220(11) 0.0015(8) -0.0010(8) -0.0034(9)
C4 0.0282(12) 0.0318(12) 0.0370(14) -0.0042(9) 0.0094(10) -0.0011(10)
C5 0.0251(12) 0.0416(13) 0.0283(12) 0.0083(9) -0.0002(9) -0.0088(10)
C6 0.0213(11) 0.0304(11) 0.0214(11) 0.0017(8) -0.0019(8) -0.0040(9)
C7 0.0453(15) 0.0265(11) 0.0358(14) 0.0102(10) 0.0165(12) 0.0000(10)
C8 0.0500(17) 0.0365(14) 0.0460(16) -0.0001(11) 0.0227(14) 0.0025(12)
C9 0.0464(16) 0.0290(12) 0.0427(15) 0.0064(10) 0.0151(12) -0.0049(11)
C10 0.0315(12) 0.0298(11) 0.0276(12) 0.0018(9) -0.0010(10) 0.0011(9)
C11 0.0272(12) 0.0429(13) 0.0336(13) 0.0003(10) 0.0092(10) -0.0071(11)
C12 0.0199(11) 0.0568(16) 0.0309(13) -0.0026(10) 0.0048(10) -0.0062(12)
C13 0.0232(11) 0.0395(12) 0.0310(12) -0.0010(9) 0.0080(10) -0.0025(10)
C14 0.0289(12) 0.0311(12) 0.0335(13) -0.0007(9) 0.0014(10) -0.0070(10)
C15 0.0535(17) 0.0386(14) 0.0329(14) 0.0074(11) 0.0192(12) 0.0033(11)
C16 0.0279(13) 0.0459(14) 0.0341(14) -0.0114(10) 0.0010(10) -0.0030(11)
C17 0.0531(17) 0.0447(15) 0.0313(14) 0.0009(12) 0.0152(13) 0.0001(11)
C18 0.0291(13) 0.0448(14) 0.0322(13) -0.0001(10) 0.0053(10) -0.0109(11)
C19 0.0465(16) 0.0397(14) 0.0358(14) 0.0012(11) 0.0200(12) 0.0004(11)
C20 0.0292(13) 0.0431(14) 0.0281(12) 0.0003(10) 0.0024(10) 0.0015(10)
N1 0.0451(15) 0.0444(14) 0.0557(17) 0.0000(11) 0.0141(13) -0.0051(13)
N2 0.0242(9) 0.0254(9) 0.0289(10) -0.0003(7) 0.0032(8) -0.0026(8)
N3 0.0194(9) 0.0280(9) 0.0250(10) 0.0024(7) 0.0043(7) -0.0013(7)
N4 0.0272(11) 0.0335(10) 0.0393(12) -0.0019(8) 0.0051(9) -0.0037(9)
N5 0.0238(10) 0.0352(10) 0.0334(11) 0.0020(8) 0.0044(8) -0.0024(9)
O1 0.0655(15) 0.0591(13) 0.0405(12) 0.0144(11) 0.0052(11) 0.0087(10)
O2 0.0445(11) 0.0367(10) 0.0614(14) 0.0059(8) 0.0144(10) -0.0101(9)
O3 0.0419(12) 0.0608(13) 0.0496(13) 0.0099(9) 0.0177(10) -0.0103(10)
S1 0.0411(4) 0.0358(3) 0.0335(3) 0.0124(2) 0.0114(3) -0.0012(3)
OW1 0.0701(18) 0.0705(17) 0.083(2) 0.0168(13) 0.0392(16) 0.0159(15)
OW2 0.160(4) 0.0675(19) 0.082(2) -0.043(2) 0.024(3) -0.0034(17)
OW3 0.179(4) 0.240(6) 0.075(3) -0.151(4) 0.020(3) 0.016(3)

loop_
_atom_type_symbol
_atom_type_description
_atom_type_scat_dispersion_real
_atom_type_scat_dispersion_imag
_atom_type_scat_source
C C 0.0033 0.0016 'International Tables Vol C Tables 4.2.6.8 and 6.1.1.4'
H H 0.0000 0.0000 'International Tables Vol C Tables 4.2.6.8 and 6.1.1.4'
N N 0.0061 0.0033 'International Tables Vol C Tables 4.2.6.8 and 6.1.1.4'
O O 0.0106 0.0060 'International Tables Vol C Tables 4.2.6.8 and 6.1.1.4'
S S 0.1246 0.1234 'International Tables Vol C Tables 4.2.6.8 and 6.1.1.4'
Ag Ag -0.8971 1.1015 'International Tables Vol C Tables 4.2.6.8 and 6.1.1.4'

loop_
_geom_angle_atom_site_label_1
_geom_angle_atom_site_label_2
_geom_angle_atom_site_label_3
_geom_angle_site_symmetry_1
_geom_angle_site_symmetry_3
_geom_angle
_geom_angle_publ_flag
N5 Ag1 N4 . . 176.46(9) yes
N3 C1 C3 5_676 . 112.11(19) ?
N3 C1 H1AA 5_676 . 109.2 ?
C3 C1 H1AA . . 109.2 ?
N3 C1 H2AA 5_676 . 109.2 ?
C3 C1 H2AA . . 109.2 ?
H1AA C1 H2AA . . 107.9 ?
C20 C2 N3 . . 106.6(2) ?
C20 C2 H2 . . 126.7 ?
N3 C2 H2 . . 126.7 ?
C14 C3 C6 . . 119.0(2) ?
C14 C3 C1 . . 118.1(2) ?
C6 C3 C1 . . 122.9(2) ?
N4 C4 N2 . . 111.4(2) ?
N4 C4 H4 . . 124.3 ?
N2 C4 H4 . . 124.3 ?
C12 C5 C6 . . 121.2(2) ?
C12 C5 H5 . . 119.4 ?
C6 C5 H5 . . 119.4 ?
C5 C6 C3 . . 119.1(2) ?
C5 C6 C10 . . 118.3(2) ?
C3 C6 C10 . . 122.6(2) ?
C19 C7 C15 . . 118.8(3) ?
C19 C7 S1 . . 119.6(2) ?
C15 C7 S1 . . 121.5(2) ?
C15 C8 C9 . . 121.7(3) ?
C15 C8 H8 . . 119.2 ?
C9 C8 H8 . . 119.2 ?
N1 C9 C17 . . 121.8(3) ?
N1 C9 C8 . . 120.9(3) ?
C17 C9 C8 . . 117.2(3) ?
N2 C10 C6 . . 112.10(19) ?
N2 C10 H10A . . 109.2 ?
C6 C10 H10A . . 109.2 ?
N2 C10 H10B . . 109.2 ?
C6 C10 H10B . . 109.2 ?
H10A C10 H10B . . 107.9 ?
C18 C11 N2 . . 106.7(2) ?
C18 C11 H11 . . 126.7 ?
N2 C11 H11 . . 126.7 ?
C16 C12 C5 . . 119.6(2) ?
C16 C12 H12 . . 120.2 ?
C5 C12 H12 . . 120.2 ?
N5 C13 N3 . . 111.3(2) ?
N5 C13 H13 . . 124.4 ?
N3 C13 H13 . . 124.4 ?
C16 C14 C3 . . 121.1(2) ?
C16 C14 H14 . . 119.4 ?
C3 C14 H14 . . 119.4 ?
C8 C15 C7 . . 120.3(3) ?
C8 C15 H15 . . 119.9 ?
C7 C15 H15 . . 119.9 ?
C14 C16 C12 . . 119.9(2) ?
C14 C16 H16 . . 120.0 ?
C12 C16 H16 . . 120.0 ?
C19 C17 C9 . . 121.3(3) ?
C19 C17 H17 . . 119.3 ?
C9 C17 H17 . . 119.3 ?
C11 C18 N4 . . 109.3(2) ?
C11 C18 H18 . . 125.3 ?
N4 C18 H18 . . 125.3 ?
C7 C19 C17 . . 120.7(3) ?
C7 C19 H19 . . 119.7 ?
C17 C19 H19 . . 119.7 ?
C2 C20 N5 . . 109.3(2) ?
C2 C20 H20 . . 125.4 ?
N5 C20 H20 . . 125.4 ?
C9 N1 H1N . . 115(3) ?
C9 N1 H2N . . 117(3) ?
H1N N1 H2N . . 111(4) ?
C4 N2 C11 . . 106.9(2) ?
C4 N2 C10 . . 125.6(2) ?
C11 N2 C10 . . 127.5(2) ?
C13 N3 C2 . . 107.2(2) ?
C13 N3 C1 . 5_676 125.4(2) ?
C2 N3 C1 . 5_676 127.4(2) ?
C4 N4 C18 . . 105.7(2) ?
C4 N4 Ag1 . . 124.93(18) ?
C18 N4 Ag1 . . 129.30(18) ?
C13 N5 C20 . . 105.7(2) ?
C13 N5 Ag1 . . 126.94(18) ?
C20 N5 Ag1 . . 127.27(17) ?
O1 S1 O3 . . 113.29(14) ?
O1 S1 O2 . . 111.45(14) ?
O3 S1 O2 . . 111.77(13) ?
O1 S1 C7 . . 106.71(14) ?
O3 S1 C7 . . 106.10(13) ?
O2 S1 C7 . . 107.04(12) ?
H1B OW1 H1A . . 106(5) ?
H2A OW2 H2B . . 103(5) ?
H3A OW3 H3B . . 101(9) ?

loop_
_geom_bond_atom_site_label_1
_geom_bond_atom_site_label_2
_geom_bond_site_symmetry_2
_geom_bond_distance
_geom_bond_publ_flag
Ag1 N5 . 2.102(2) yes
Ag1 N4 . 2.103(2) yes
C1 N3 5_676 1.478(3) ?
C1 C3 . 1.511(3) ?
C1 H1AA . 0.9700 ?
C1 H2AA . 0.9700 ?
C2 C20 . 1.355(4) ?
C2 N3 . 1.369(3) ?
C2 H2 . 0.9300 ?
C3 C14 . 1.391(3) ?
C3 C6 . 1.404(3) ?
C4 N4 . 1.324(3) ?
C4 N2 . 1.339(3) ?
C4 H4 . 0.9300 ?
C5 C12 . 1.384(4) ?
C5 C6 . 1.387(3) ?
C5 H5 . 0.9300 ?
C6 C10 . 1.509(3) ?
C7 C19 . 1.380(4) ?
C7 C15 . 1.392(4) ?
C7 S1 . 1.761(3) ?
C8 C15 . 1.379(4) ?
C8 C9 . 1.395(4) ?
C8 H8 . 0.9300 ?
C9 N1 . 1.380(4) ?
C9 C17 . 1.393(4) ?
C10 N2 . 1.471(3) ?
C10 H10A . 0.9700 ?
C10 H10B . 0.9700 ?
C11 C18 . 1.348(4) ?
C11 N2 . 1.378(3) ?
C11 H11 . 0.9300 ?
C12 C16 . 1.382(4) ?
C12 H12 . 0.9300 ?
C13 N5 . 1.328(3) ?
C13 N3 . 1.336(3) ?
C13 H13 . 0.9300 ?
C14 C16 . 1.380(4) ?
C14 H14 . 0.9300 ?
C15 H15 . 0.9300 ?
C16 H16 . 0.9300 ?
C17 C19 . 1.384(4) ?
C17 H17 . 0.9300 ?
C18 N4 . 1.378(3) ?
C18 H18 . 0.9300 ?
C19 H19 . 0.9300 ?
C20 N5 . 1.373(3) ?
C20 H20 . 0.9300 ?
N1 H1N . 0.85(3) ?
N1 H2N . 0.85(3) ?
N3 C1 5_676 1.478(3) ?
O1 S1 . 1.452(2) ?
O2 S1 . 1.459(2) ?
O3 S1 . 1.455(2) ?
OW1 H1B . 0.86(5) ?
OW1 H1A . 0.85(4) ?
OW2 H2A . 0.84(5) ?
OW2 H2B . 0.85(4) ?
OW3 H3A . 0.85(5) ?
OW3 H3B . 0.84(7) ?

loop_
_geom_hbond_atom_site_label_D
_geom_hbond_atom_site_label_H
_geom_hbond_atom_site_label_A
_geom_hbond_site_symmetry_A
_geom_hbond_distance_DH
_geom_hbond_distance_HA
_geom_hbond_distance_DA
_geom_hbond_angle_DHA
N1 H1N OW1 2_556 0.85(3) 2.16(3) 3.003(4) 173(4)
OW1 H1A OW2 4_546 0.85(4) 1.95(4) 2.800(5) 175(5)
OW3 H3A O3 . 0.85(5) 2.35(9) 2.815(4) 115(8)
OW1 H1B O1 . 0.86(5) 2.12(5) 2.963(4) 171(5)
OW2 H2A O2 . 0.84(5) 1.95(5) 2.775(4) 169(7)

loop_
_geom_torsion_atom_site_label_1
_geom_torsion_atom_site_label_2
_geom_torsion_atom_site_label_3
_geom_torsion_atom_site_label_4
_geom_torsion_site_symmetry_1
_geom_torsion_site_symmetry_4
_geom_torsion
N3 C1 C3 C14 5_676 . -100.7(2)
N3 C1 C3 C6 5_676 . 80.3(3)
C12 C5 C6 C3 . . 1.0(4)
C12 C5 C6 C10 . . -178.9(2)
C14 C3 C6 C5 . . -1.0(3)
C1 C3 C6 C5 . . 178.0(2)
C14 C3 C6 C10 . . 178.8(2)
C1 C3 C6 C10 . . -2.1(3)
C15 C8 C9 N1 . . 177.0(3)
C15 C8 C9 C17 . . 0.0(4)
C5 C6 C10 N2 . . 98.1(2)
C3 C6 C10 N2 . . -81.7(3)
C6 C5 C12 C16 . . -0.1(4)
C6 C3 C14 C16 . . 0.2(4)
C1 C3 C14 C16 . . -178.9(2)
C9 C8 C15 C7 . . -0.3(4)
C19 C7 C15 C8 . . 0.5(4)
S1 C7 C15 C8 . . 177.7(2)
C3 C14 C16 C12 . . 0.7(4)
C5 C12 C16 C14 . . -0.8(4)
N1 C9 C17 C19 . . -177.0(3)
C8 C9 C17 C19 . . -0.1(4)
N2 C11 C18 N4 . . -0.1(3)
C15 C7 C19 C17 . . -0.6(4)
S1 C7 C19 C17 . . -177.7(2)
C9 C17 C19 C7 . . 0.3(4)
N3 C2 C20 N5 . . 0.4(3)
N4 C4 N2 C11 . . 0.3(3)
N4 C4 N2 C10 . . -178.9(2)
C18 C11 N2 C4 . . -0.1(3)
C18 C11 N2 C10 . . 179.0(2)
C6 C10 N2 C4 . . 128.4(2)
C6 C10 N2 C11 . . -50.6(3)
N5 C13 N3 C2 . . 0.5(3)
N5 C13 N3 C1 . 5_676 180.0(2)
C20 C2 N3 C13 . . -0.5(3)
C20 C2 N3 C1 . 5_676 -180.0(2)
N2 C4 N4 C18 . . -0.3(3)
N2 C4 N4 Ag1 . . 177.37(15)
C11 C18 N4 C4 . . 0.3(3)
C11 C18 N4 Ag1 . . -177.31(18)
N3 C13 N5 C20 . . -0.3(3)
N3 C13 N5 Ag1 . . -176.41(15)
C2 C20 N5 C13 . . -0.1(3)
C2 C20 N5 Ag1 . . 176.04(17)
C19 C7 S1 O1 . . -155.0(2)
C15 C7 S1 O1 . . 27.9(2)
C19 C7 S1 O3 . . -33.9(2)
C15 C7 S1 O3 . . 149.0(2)
C19 C7 S1 O2 . . 85.6(2)
C15 C7 S1 O2 . . -91.5(2)
